data_2236201
loop_
_publ_author_name
'Belaziz, Dounia'
'Kandri Rodi, Youssef'
'Ouazzani Chahdi, Fouad'
'Essassi, El Mokhtar'
'Saadi, Mohamed'
'El Ammari, Lahcen'

_publ_section_title
;
 1-Allyl-1<i>H</i>-1,3-benzimidazol-2(3<i>H</i>)-one
;
_journal_coeditor_code FJ2602
_journal_issue 11
_journal_name_full 'Acta Crystallographica Section E'
_journal_page_first o3212
_journal_paper_doi 10.1107/S1600536812043620
_journal_volume 68
_journal_year 2012
_chemical_formula_iupac 'C10 H10 N2 O'
_chemical_formula_moiety 'C10 H10 N2 O'
_chemical_formula_sum 'C10 H10 N2 O'
_chemical_formula_weight 174.20
_chemical_melting_point 342.7
_chemical_name_systematic
;
1-Allyl-1<i>H</i>-1,3-benzimidazol-2(3<i>H</i>)-one
;
_space_group_IT_number 14
_symmetry_cell_setting monoclinic
_symmetry_space_group_name_Hall '-P 2ybc'
_symmetry_space_group_name_H-M 'P 1 21/c 1'
_atom_sites_solution_hydrogens difmap
_atom_sites_solution_primary direct
_atom_sites_solution_secondary difmap
_audit_creation_method SHELXL-97
_cell_angle_alpha 90.00
_cell_angle_beta 100.976(4)
_cell_angle_gamma 90.00
_cell_formula_units_Z 4
_cell_length_a 10.2749(5)
_cell_length_b 5.5787(3)
_cell_length_c 16.6220(9)
_cell_measurement_reflns_used 2570
_cell_measurement_temperature 296(2)
_cell_measurement_theta_max 29.39
_cell_measurement_theta_min 2.9
_cell_volume 935.35(9)
_computing_cell_refinement 'SAINT (Bruker, 2005)'
_computing_data_collection 'APEX2 (Bruker, 2005)'
_computing_data_reduction 'SAINT (Bruker, 2005)'
_computing_molecular_graphics 'ORTEP-3 for Windows (Farrugia, 2012)'
_computing_publication_material 'PLATON (Spek, 2009) and publCIF (Westrip, 2010)'
_computing_structure_refinement 'SHELXL97 (Sheldrick, 2008)'
_computing_structure_solution 'SHELXS97 (Sheldrick, 2008)'
_diffrn_ambient_temperature 296(2)
_diffrn_measured_fraction_theta_full 0.997
_diffrn_measured_fraction_theta_max 0.997
_diffrn_measurement_device_type 'Bruker X8 APEX'
_diffrn_measurement_method '\f and \w scans'
_diffrn_radiation_monochromator graphite
_diffrn_radiation_source 'fine-focus sealed tube'
_diffrn_radiation_type MoK\a
_diffrn_radiation_wavelength 0.71073
_diffrn_reflns_av_R_equivalents 0.0455
_diffrn_reflns_av_sigmaI/netI 0.0459
_diffrn_reflns_limit_h_max 14
_diffrn_reflns_limit_h_min -13
_diffrn_reflns_limit_k_max 7
_diffrn_reflns_limit_k_min -7
_diffrn_reflns_limit_l_max 22
_diffrn_reflns_limit_l_min -22
_diffrn_reflns_number 13429
_diffrn_reflns_theta_full 29.39
_diffrn_reflns_theta_max 29.39
_diffrn_reflns_theta_min 2.90
_exptl_absorpt_coefficient_mu 0.083
_exptl_absorpt_correction_type none
_exptl_crystal_colour colourless
_exptl_crystal_density_diffrn 1.237
_exptl_crystal_density_method 'not measured'
_exptl_crystal_description Block
_exptl_crystal_F_000 368
_exptl_crystal_size_max 0.38
_exptl_crystal_size_mid 0.29
_exptl_crystal_size_min 0.27
_refine_diff_density_max 0.137
_refine_diff_density_min -0.137
_refine_ls_extinction_coef 0.011(4)
_refine_ls_extinction_expression Fc^*^=kFc[1+0.001xFc^2^\l^3^/sin(2\q)]^-1/4^
_refine_ls_extinction_method 'SHELXL97 (Sheldrick, 2008)'
_refine_ls_goodness_of_fit_ref 1.036
_refine_ls_hydrogen_treatment constr
_refine_ls_matrix_type full
_refine_ls_number_parameters 120
_refine_ls_number_reflns 2570
_refine_ls_number_restraints 0
_refine_ls_restrained_S_all 1.036
_refine_ls_R_factor_all 0.1054
_refine_ls_R_factor_gt 0.0448
_refine_ls_shift/su_max 0.000
_refine_ls_shift/su_mean 0.000
_refine_ls_structure_factor_coef Fsqd
_refine_ls_weighting_details 'calc w=1/[\s^2^(Fo^2^)+(0.0584P)^2^+0.0000P] where P=(Fo^2^+2Fc^2^)/3'
_refine_ls_weighting_scheme calc
_refine_ls_wR_factor_gt 0.1031
_refine_ls_wR_factor_ref 0.1278
_reflns_number_gt 1393
_reflns_number_total 2570
_reflns_threshold_expression I>2\s(I)
_cod_data_source_file fj2602.cif
_cod_data_source_block I
_cod_original_cell_volume 935.35(8)
_cod_original_sg_symbol_Hall '-p 2ybc'
_cod_original_sg_symbol_H-M 'P 21/c'
_cod_database_code 2236201
_cod_database_fobs_code 2236201

loop_
_symmetry_equiv_pos_as_xyz
'x, y, z'
'-x, y+1/2, -z+1/2'
'-x, -y, -z'
'x, -y-1/2, z-1/2'

loop_
_atom_site_type_symbol
_atom_site_label
_atom_site_fract_x
_atom_site_fract_y
_atom_site_fract_z
_atom_site_U_iso_or_equiv
_atom_site_adp_type
_atom_site_calc_flag
_atom_site_refinement_flags
_atom_site_occupancy
_atom_site_symmetry_multiplicity
C C1 0.64101(14) 0.3295(2) 0.87918(9) 0.0444(4) Uani d . 1 1
C C2 0.63854(16) 0.3098(3) 0.79675(9) 0.0549(4) Uani d . 1 1
H H2A 0.5937 0.1851 0.7662 0.066 Uiso calc R 1 1
C C3 0.70534(18) 0.4825(3) 0.76048(9) 0.0638(5) Uani d . 1 1
H H3 0.7056 0.4732 0.7046 0.077 Uiso calc R 1 1
C C4 0.77162(19) 0.6684(3) 0.80584(10) 0.0651(5) Uani d . 1 1
H H4 0.8153 0.7820 0.7798 0.078 Uiso calc R 1 1
C C5 0.77454(16) 0.6892(2) 0.88889(10) 0.0557(4) Uani d . 1 1
H H5 0.8189 0.8149 0.9191 0.067 Uiso calc R 1 1
C C6 0.70925(14) 0.5166(2) 0.92520(8) 0.0436(4) Uani d . 1 1
C C7 0.74323(15) 0.6384(2) 1.07492(9) 0.0512(4) Uani d . 1 1
H H7A 0.7020 0.5928 1.1205 0.061 Uiso calc R 1 1
H H7B 0.7180 0.8027 1.0605 0.061 Uiso calc R 1 1
C C8 0.88971(17) 0.6264(3) 1.10148(10) 0.0656(5) Uani d . 1 1
H H8 0.9191 0.4602 1.1144 0.105(7) Uiso d R 1 1
C C9 0.9688(2) 0.8074(4) 1.11471(13) 0.0968(7) Uani d . 1 1
H H9A 1.0714 0.7945 1.1346 0.116 Uiso d R 1 1
H H9B 0.9256 0.9702 1.1048 0.116 Uiso d R 1 1
C C10 0.61611(15) 0.2860(2) 1.01062(9) 0.0441(4) Uani d . 1 1
N N1 0.69312(11) 0.48505(18) 1.00561(7) 0.0452(3) Uani d . 1 1
N N2 0.58638(12) 0.19162(19) 0.93391(7) 0.0481(3) Uani d . 1 1
H H2 0.5401 0.0640 0.9210 0.058 Uiso calc R 1 1
O O1 0.58255(11) 0.21105(17) 1.07330(6) 0.0559(3) Uani d . 1 1

loop_
_atom_site_aniso_label
_atom_site_aniso_U_11
_atom_site_aniso_U_22
_atom_site_aniso_U_33
_atom_site_aniso_U_12
_atom_site_aniso_U_13
_atom_site_aniso_U_23
C1 0.0415(9) 0.0445(7) 0.0468(9) 0.0002(5) 0.0072(7) 0.0025(6)
C2 0.0578(11) 0.0578(9) 0.0476(10) -0.0040(7) 0.0064(8) -0.0033(6)
C3 0.0733(13) 0.0750(11) 0.0442(9) -0.0033(8) 0.0137(8) 0.0056(7)
C4 0.0751(13) 0.0680(11) 0.0555(11) -0.0120(8) 0.0205(9) 0.0106(8)
C5 0.0597(11) 0.0523(9) 0.0567(10) -0.0101(7) 0.0149(8) 0.0027(6)
C6 0.0417(9) 0.0443(7) 0.0451(8) 0.0006(6) 0.0091(6) 0.0028(5)
C7 0.0556(11) 0.0511(8) 0.0483(9) -0.0034(6) 0.0132(8) -0.0068(6)
C8 0.0591(12) 0.0633(11) 0.0695(12) -0.0024(8) 0.0001(9) -0.0102(8)
C9 0.0674(15) 0.0902(15) 0.130(2) -0.0206(10) 0.0128(13) -0.0189(12)
C10 0.0420(9) 0.0437(7) 0.0469(9) 0.0000(6) 0.0090(7) 0.0037(6)
N1 0.0476(8) 0.0444(6) 0.0442(7) -0.0063(5) 0.0106(6) -0.0014(4)
N2 0.0514(8) 0.0439(6) 0.0491(8) -0.0094(5) 0.0100(6) -0.0008(5)
O1 0.0631(8) 0.0575(6) 0.0491(7) -0.0111(5) 0.0159(6) 0.0066(4)

loop_
_atom_type_symbol
_atom_type_description
_atom_type_scat_dispersion_real
_atom_type_scat_dispersion_imag
_atom_type_scat_source
C C 0.0033 0.0016 'International Tables Vol C Tables 4.2.6.8 and 6.1.1.4'
H H 0.0000 0.0000 'International Tables Vol C Tables 4.2.6.8 and 6.1.1.4'
N N 0.0061 0.0033 'International Tables Vol C Tables 4.2.6.8 and 6.1.1.4'
O O 0.0106 0.0060 'International Tables Vol C Tables 4.2.6.8 and 6.1.1.4'

loop_
_geom_angle_atom_site_label_1
_geom_angle_atom_site_label_2
_geom_angle_atom_site_label_3
_geom_angle
C2 C1 N2 132.67(13)
C2 C1 C6 121.20(13)
N2 C1 C6 106.13(12)
C1 C2 C3 117.58(14)
C1 C2 H2A 121.2
C3 C2 H2A 121.2
C4 C3 C2 121.15(15)
C4 C3 H3 119.4
C2 C3 H3 119.4
C5 C4 C3 121.56(14)
C5 C4 H4 119.2
C3 C4 H4 119.2
C6 C5 C4 117.39(14)
C6 C5 H5 121.3
C4 C5 H5 121.3
C5 C6 N1 131.91(13)
C5 C6 C1 121.11(13)
N1 C6 C1 106.97(11)
N1 C7 C8 113.31(12)
N1 C7 H7A 108.9
C8 C7 H7A 108.9
N1 C7 H7B 108.9
C8 C7 H7B 108.9
H7A C7 H7B 107.7
C9 C8 C7 125.79(19)
C9 C8 H8 122.9
C7 C8 H8 111.0
C8 C9 H9A 124.4
C8 C9 H9B 115.7
H9A C9 H9B 119.9
O1 C10 N2 127.79(13)
O1 C10 N1 125.63(13)
N2 C10 N1 106.57(12)
C10 N1 C6 109.64(11)
C10 N1 C7 123.39(12)
C6 N1 C7 126.93(11)
C10 N2 C1 110.67(12)
C10 N2 H2 124.7
C1 N2 H2 124.7

loop_
_geom_bond_atom_site_label_1
_geom_bond_atom_site_label_2
_geom_bond_distance
C1 C2 1.370(2)
C1 N2 1.3890(17)
C1 C6 1.4007(18)
C2 C3 1.386(2)
C2 H2A 0.9300
C3 C4 1.383(2)
C3 H3 0.9300
C4 C5 1.380(2)
C4 H4 0.9300
C5 C6 1.3768(19)
C5 H5 0.9300
C6 N1 1.3890(16)
C7 N1 1.4487(17)
C7 C8 1.487(2)
C7 H7A 0.9700
C7 H7B 0.9700
C8 C9 1.288(2)
C8 H8 0.9858
C9 H9A 1.0463
C9 H9B 1.0104
C10 O1 1.2313(16)
C10 N2 1.3594(17)
C10 N1 1.3751(17)
N2 H2 0.8600

loop_
_geom_hbond_atom_site_label_D
_geom_hbond_atom_site_label_H
_geom_hbond_atom_site_label_A
_geom_hbond_site_symmetry_A
_geom_hbond_distance_DH
_geom_hbond_distance_HA
_geom_hbond_distance_DA
_geom_hbond_angle_DHA
N2 H2 O1 3_657 0.86 2.00 2.8274(14) 161
C3 H3 O1 4_565 0.93 2.52 3.3080(19) 142

loop_
_geom_torsion_atom_site_label_1
_geom_torsion_atom_site_label_2
_geom_torsion_atom_site_label_3
_geom_torsion_atom_site_label_4
_geom_torsion
N2 C1 C2 C3 -179.87(15)
C6 C1 C2 C3 -0.4(2)
C1 C2 C3 C4 -0.2(3)
C2 C3 C4 C5 0.3(3)
C3 C4 C5 C6 0.3(3)
C4 C5 C6 N1 179.99(14)
C4 C5 C6 C1 -0.9(2)
C2 C1 C6 C5 1.0(2)
N2 C1 C6 C5 -179.39(13)
C2 C1 C6 N1 -179.73(12)
N2 C1 C6 N1 -0.11(15)
N1 C7 C8 C9 130.56(19)
O1 C10 N1 C6 -179.26(13)
N2 C10 N1 C6 1.06(15)
O1 C10 N1 C7 -1.5(2)
N2 C10 N1 C7 178.85(12)
C5 C6 N1 C10 178.59(15)
C1 C6 N1 C10 -0.59(15)
C5 C6 N1 C7 0.9(2)
C1 C6 N1 C7 -178.28(13)
C8 C7 N1 C10 112.16(16)
C8 C7 N1 C6 -70.44(18)
O1 C10 N2 C1 179.19(14)
N1 C10 N2 C1 -1.14(15)
C2 C1 N2 C10 -179.66(15)
C6 C1 N2 C10 0.79(16)

loop_
_cod_related_entry_id
_cod_related_entry_database
_cod_related_entry_code
1 ChemSpider 3812442
